data_7029522
loop_
_publ_author_name
'Dolinar, Brian S.'
'Berry, John F.'

_publ_section_title
;
 Electronic tuning of Mo2(thioamidate)4 complexes through \p-system
 substituents and cis/trans isomerism.
;
_journal_issue 16
_journal_name_full 'Dalton transactions (Cambridge, England : 2003)'
_journal_page_first 6165
_journal_page_last 6176
_journal_paper_doi 10.1039/c4dt00297k
_journal_volume 43
_journal_year 2014
_chemical_formula_moiety 'C16 H16 Mo2 N4 O4 S4, 2(C H4 O)'
_chemical_formula_sum 'C18 H24 Mo2 N4 O6 S4'
_chemical_formula_weight 712.53
_chemical_name_systematic
;
 ?
;
_space_group_crystal_system monoclinic
_space_group_IT_number 14
_space_group_name_Hall '-P 2ybc'
_space_group_name_H-M_alt 'P 1 21/c 1'
_symmetry_space_group_name_Hall '-P 2ybc'
_symmetry_space_group_name_H-M 'P 1 21/c 1'
_atom_sites_solution_hydrogens mixed
_atom_sites_solution_primary direct
_cell_angle_alpha 90
_cell_angle_beta 111.403(4)
_cell_angle_gamma 90
_cell_formula_units_Z 2
_cell_length_a 9.0133(5)
_cell_length_b 14.7157(12)
_cell_length_c 10.0976(7)
_cell_measurement_reflns_used 9978
_cell_measurement_temperature 200.0
_cell_measurement_theta_max 72.35
_cell_measurement_theta_min 5.27
_cell_volume 1246.95(15)
_computing_cell_refinement 'SAINT+ Ver. 7.68A (Bruker-AXS, 2009)'
_computing_data_collection 'APEX2 Ver. 2012.14-3 (Bruker-AXS, 2012)'
_computing_data_reduction 'SAINT+ Ver. 7.68A'
_computing_molecular_graphics SHELXTL
_computing_publication_material SHELXTL
_computing_structure_refinement SHELXTL
_computing_structure_solution 'SHELXTL (Sheldrick, 2008-2012)'
_diffrn_ambient_temperature 200.0
_diffrn_detector_area_resol_mean 7.9
_diffrn_detector_type 'CCD area detector'
_diffrn_measured_fraction_theta_full 0.999
_diffrn_measured_fraction_theta_max 0.993
_diffrn_measurement_device 'three-circle diffractometer'
_diffrn_measurement_device_type 'Bruker SMART APEX2 area detector'
_diffrn_measurement_method '0.60\ \w and 0.6\ \f scans'
_diffrn_radiation_collimation '0.5 mm double-pinhole'
_diffrn_radiation_monochromator 'equatorially mounted graphite'
_diffrn_radiation_probe x-ray
_diffrn_radiation_type CuK\a
_diffrn_radiation_wavelength 1.54178
_diffrn_reflns_av_R_equivalents 0.0219
_diffrn_reflns_av_unetI/netI 0.0108
_diffrn_reflns_Laue_measured_fraction_full 0.999
_diffrn_reflns_Laue_measured_fraction_max 0.993
_diffrn_reflns_limit_h_max 11
_diffrn_reflns_limit_h_min -11
_diffrn_reflns_limit_k_max 17
_diffrn_reflns_limit_k_min -18
_diffrn_reflns_limit_l_max 12
_diffrn_reflns_limit_l_min -12
_diffrn_reflns_number 20908
_diffrn_reflns_point_group_measured_fraction_full 0.999
_diffrn_reflns_point_group_measured_fraction_max 0.993
_diffrn_reflns_theta_full 67.000
_diffrn_reflns_theta_max 72.392
_diffrn_reflns_theta_min 5.271
_diffrn_source 'sealed X-ray tube'
_diffrn_source_type 'Siemens, K FFCU 2K 90'
_diffrn_standards_number 0
_exptl_absorpt_coefficient_mu 11.745
_exptl_absorpt_correction_T_max 0.6221
_exptl_absorpt_correction_T_min 0.4880
_exptl_absorpt_correction_type analytical
_exptl_absorpt_process_details
;
SADABS-2012/1 (Bruker,2012) was used for absorption correction.
wR2(int) was 0.0440 before and 0.0344 after correction.
The Ratio of minimum to maximum transmission is 0.7844.
The \l/2 correction factor is 0.0015.
;
_exptl_crystal_colour orange
_exptl_crystal_colour_primary orange
_exptl_crystal_density_diffrn 1.898
_exptl_crystal_density_method 'not measured'
_exptl_crystal_description block
_exptl_crystal_F_000 712
_exptl_crystal_size_max 0.12
_exptl_crystal_size_mid 0.08
_exptl_crystal_size_min 0.072
_refine_diff_density_max 0.844
_refine_diff_density_min -0.207
_refine_diff_density_rms 0.058
_refine_ls_extinction_method none
_refine_ls_goodness_of_fit_ref 1.069
_refine_ls_hydrogen_treatment mixed
_refine_ls_matrix_type full
_refine_ls_number_parameters 180
_refine_ls_number_reflns 2451
_refine_ls_number_restraints 39
_refine_ls_restrained_S_all 1.065
_refine_ls_R_factor_all 0.0196
_refine_ls_R_factor_gt 0.0182
_refine_ls_shift/su_max 0.002
_refine_ls_shift/su_mean 0.000
_refine_ls_structure_factor_coef Fsqd
_refine_ls_weighting_details 'w=1/[\s^2^(Fo^2^)+(0.0244P)^2^+0.8012P] where P=(Fo^2^+2Fc^2^)/3'
_refine_ls_weighting_scheme calc
_refine_ls_wR_factor_gt 0.0448
_refine_ls_wR_factor_ref 0.0454
_reflns_Friedel_coverage 0.000
_reflns_number_gt 2323
_reflns_number_total 2451
_reflns_threshold_expression 'I > 2\s(I)'
_cod_data_source_file c4dt00297k2.cif
_cod_data_source_block 4a_MeOH_200K
_cod_database_code 7029522
_shelx_space_group_comment
;
The symmetry employed for this shelxl refinement is uniquely defined
by the following loop, which should always be used as a source of
symmetry information in preference to the above space-group names.
They are only intended as comments.
;
_shelx_estimated_absorpt_t_max 0.485
_shelx_estimated_absorpt_t_min 0.333
_olex2_refinement_description
;
1. Fixed Uiso
 At 1.2 times of:
  All C(H,H) groups
 At 1.5 times of:
  All C(H,H,H) groups, All O(H) groups
2. Restrained distances
 O3-C9 \\sim O3A-C9A
 with sigma of 0.01
3. Uiso/Uaniso restraints and constraints
O3 \\sim O3A \\sim C9A \\sim C9: within 1.7A with sigma of 0.01 and sigma for
terminal atoms of 0.02
4. Others
 Sof(O3A)=Sof(H3AA)=Sof(C9A)=Sof(H9AA)=Sof(H9AB)=Sof(H9AC)=1-FVAR(1)
 Sof(O3)=Sof(H3)=Sof(C9)=Sof(H9A)=Sof(H9B)=Sof(H9C)=FVAR(1)
5.a Secondary CH2 refined with riding coordinates:
 C2(H2A,H2B), C3(H3A,H3B), C6(H6A,H6B), C7(H7A,H7B)
5.b Idealised Me refined as rotating group:
 C9A(H9AA,H9AB,H9AC), C9(H9A,H9B,H9C)
5.c Idealised tetrahedral OH refined as rotating group:
 O3A(H3AA)
;

loop_
_space_group_symop_operation_xyz
'x, y, z'
'-x, y+1/2, -z+1/2'
'-x, -y, -z'
'x, -y-1/2, z-1/2'

loop_
_atom_site_label
_atom_site_type_symbol
_atom_site_fract_x
_atom_site_fract_y
_atom_site_fract_z
_atom_site_U_iso_or_equiv
_atom_site_adp_type
_atom_site_occupancy
_atom_site_site_symmetry_order
_atom_site_calc_flag
_atom_site_refinement_flags_posn
_atom_site_refinement_flags_occupancy
_atom_site_disorder_assembly
_atom_site_disorder_group
Mo1 Mo 0.56805(2) 0.46223(2) 0.09294(2) 0.02065(6) Uani 1 1 d . . . .
S1 S 0.73365(6) 0.59576(4) 0.21180(5) 0.02957(11) Uani 1 1 d . . . .
S2 S 0.37782(6) 0.49305(4) 0.21537(5) 0.02869(11) Uani 1 1 d . . . .
O1 O 0.4035(2) 0.76149(12) -0.21794(19) 0.0485(4) Uani 1 1 d . . . .
O2 O 0.0956(2) 0.67863(15) -0.2068(2) 0.0551(5) Uani 1 1 d . . . .
N1 N 0.53964(19) 0.66900(11) -0.02667(18) 0.0248(3) Uani 1 1 d . . . .
N2 N 0.24509(19) 0.58441(11) -0.02282(18) 0.0256(3) Uani 1 1 d . . . .
C1 C 0.6548(2) 0.68194(14) 0.0998(2) 0.0272(4) Uani 1 1 d . . . .
C2 C 0.7022(3) 0.78018(15) 0.1300(3) 0.0373(5) Uani 1 1 d . . . .
H2A H 0.8158 0.7893 0.1441 0.045 Uiso 1 1 calc R . . .
H2B H 0.6835 0.8019 0.2154 0.045 Uiso 1 1 calc R . . .
C3 C 0.5940(4) 0.82857(16) -0.0029(3) 0.0462(6) Uani 1 1 d . . . .
H3A H 0.5230 0.8719 0.0202 0.055 Uiso 1 1 calc R . . .
H3B H 0.6572 0.8620 -0.0492 0.055 Uiso 1 1 calc R . . .
C4 C 0.4989(3) 0.75353(15) -0.0978(2) 0.0334(5) Uani 1 1 d . . . .
C5 C 0.2404(2) 0.56092(14) 0.1024(2) 0.0274(4) Uani 1 1 d . . . .
C6 C 0.1025(3) 0.60279(17) 0.1319(3) 0.0365(5) Uani 1 1 d . . . .
H6A H 0.1406 0.6422 0.2172 0.044 Uiso 1 1 calc R . . .
H6B H 0.0315 0.5554 0.1457 0.044 Uiso 1 1 calc R . . .
C7 C 0.0180(3) 0.65816(17) -0.0022(3) 0.0409(5) Uani 1 1 d . . . .
H7A H -0.0919 0.6357 -0.0521 0.049 Uiso 1 1 calc R . . .
H7B H 0.0135 0.7232 0.0211 0.049 Uiso 1 1 calc R . . .
C8 C 0.1180(3) 0.64462(16) -0.0925(3) 0.0352(5) Uani 1 1 d . . . .
O3A O 0.778(3) 0.4152(10) 0.3476(14) 0.059(5) Uani 0.148(8) 1 d . P A 2
H3AA H 0.8556 0.3852 0.3428 0.088 Uiso 0.148(8) 1 calc GR P A 2
C9A C 0.776(4) 0.408(3) 0.484(2) 0.057(5) Uani 0.148(8) 1 d . P A 2
H9AA H 0.8850 0.4096 0.5541 0.085 Uiso 0.148(8) 1 calc GR P A 2
H9AB H 0.7247 0.3510 0.4935 0.085 Uiso 0.148(8) 1 calc GR P A 2
H9AC H 0.7154 0.4593 0.5019 0.085 Uiso 0.148(8) 1 calc GR P A 2
O3 O 0.6918(4) 0.39623(19) 0.3582(3) 0.0491(8) Uani 0.852(8) 1 d . P A 1
H3 H 0.691(5) 0.339(3) 0.335(4) 0.073(14) Uiso 0.852(8) 1 d . P A 1
C9 C 0.8335(6) 0.4196(5) 0.4685(5) 0.0722(17) Uani 0.852(8) 1 d . P A 1
H9A H 0.9182 0.4276 0.4304 0.108 Uiso 0.852(8) 1 calc GR P A 1
H9B H 0.8633 0.3711 0.5399 0.108 Uiso 0.852(8) 1 calc GR P A 1
H9C H 0.8183 0.4764 0.5126 0.108 Uiso 0.852(8) 1 calc GR P A 1

loop_
_atom_site_aniso_label
_atom_site_aniso_U_11
_atom_site_aniso_U_22
_atom_site_aniso_U_33
_atom_site_aniso_U_23
_atom_site_aniso_U_13
_atom_site_aniso_U_12
Mo1 0.01979(9) 0.02111(9) 0.02022(9) -0.00040(5) 0.00633(6) 0.00105(6)
S1 0.0258(2) 0.0314(3) 0.0289(2) -0.0046(2) 0.00688(19) -0.0022(2)
S2 0.0311(3) 0.0299(3) 0.0278(2) 0.00064(19) 0.0139(2) -0.0002(2)
O1 0.0502(10) 0.0355(9) 0.0493(10) 0.0100(8) 0.0056(8) 0.0009(8)
O2 0.0393(10) 0.0724(13) 0.0554(11) 0.0269(10) 0.0193(9) 0.0227(9)
N1 0.0249(8) 0.0225(8) 0.0294(8) -0.0027(7) 0.0127(7) -0.0009(7)
N2 0.0201(8) 0.0266(9) 0.0298(9) -0.0042(7) 0.0086(7) -0.0005(7)
C1 0.0234(9) 0.0294(10) 0.0336(10) -0.0054(8) 0.0163(8) -0.0032(8)
C2 0.0396(12) 0.0300(11) 0.0451(13) -0.0117(10) 0.0188(10) -0.0107(10)
C3 0.0706(18) 0.0273(11) 0.0451(14) -0.0036(10) 0.0263(13) -0.0093(12)
C4 0.0378(12) 0.0272(10) 0.0405(12) 0.0017(9) 0.0204(10) -0.0004(9)
C5 0.0237(9) 0.0252(10) 0.0339(11) -0.0082(8) 0.0114(8) -0.0065(8)
C6 0.0293(11) 0.0406(13) 0.0444(13) -0.0076(10) 0.0190(10) -0.0014(10)
C7 0.0298(11) 0.0410(13) 0.0564(15) -0.0009(11) 0.0212(11) 0.0059(10)
C8 0.0245(10) 0.0353(12) 0.0446(13) 0.0015(10) 0.0113(9) 0.0010(9)
O3A 0.067(10) 0.065(8) 0.040(7) 0.014(6) 0.014(6) 0.021(7)
C9A 0.067(11) 0.073(10) 0.036(8) 0.014(7) 0.026(7) 0.022(9)
O3 0.0549(17) 0.0499(15) 0.0394(12) 0.0039(10) 0.0134(11) 0.0123(13)
C9 0.086(4) 0.075(3) 0.034(2) -0.005(2) -0.004(2) 0.013(3)

loop_
_atom_type_symbol
_atom_type_description
_atom_type_scat_dispersion_real
_atom_type_scat_dispersion_imag
_atom_type_scat_source
C C 0.0181 0.0091 'International Tables Vol C Tables 4.2.6.8 and 6.1.1.4'
H H 0.0000 0.0000 'International Tables Vol C Tables 4.2.6.8 and 6.1.1.4'
Mo Mo -0.0483 2.7339 'International Tables Vol C Tables 4.2.6.8 and 6.1.1.4'
N N 0.0311 0.0180 'International Tables Vol C Tables 4.2.6.8 and 6.1.1.4'
O O 0.0492 0.0322 'International Tables Vol C Tables 4.2.6.8 and 6.1.1.4'
S S 0.3331 0.5567 'International Tables Vol C Tables 4.2.6.8 and 6.1.1.4'

loop_
_geom_angle_atom_site_label_1
_geom_angle_atom_site_label_2
_geom_angle_atom_site_label_3
_geom_angle
_geom_angle_site_symmetry_1
_geom_angle_site_symmetry_3
Mo1 Mo1 S1 93.646(16) 3_665 .
Mo1 Mo1 S2 93.588(15) 3_665 .
Mo1 Mo1 N1 98.28(5) 3_665 3_665
Mo1 Mo1 N2 98.23(5) 3_665 3_665
S2 Mo1 S1 90.984(18) . .
N1 Mo1 S1 167.91(5) 3_665 .
N1 Mo1 S2 90.21(4) 3_665 .
N1 Mo1 N2 86.00(6) 3_665 3_665
N2 Mo1 S1 90.39(4) 3_665 .
N2 Mo1 S2 167.99(5) 3_665 .
C1 S1 Mo1 103.86(7) . .
C5 S2 Mo1 104.02(7) . .
C1 N1 Mo1 122.03(14) . 3_665
C1 N1 C4 109.13(17) . .
C4 N1 Mo1 128.71(14) . 3_665
C5 N2 Mo1 121.93(14) . 3_665
C5 N2 C8 109.57(17) . .
C8 N2 Mo1 128.44(14) . 3_665
N1 C1 S1 121.93(16) . .
N1 C1 C2 113.27(19) . .
C2 C1 S1 124.79(16) . .
C1 C2 H2A 111.1 . .
C1 C2 H2B 111.1 . .
C1 C2 C3 103.18(18) . .
H2A C2 H2B 109.1 . .
C3 C2 H2A 111.1 . .
C3 C2 H2B 111.1 . .
C2 C3 H3A 110.8 . .
C2 C3 H3B 110.8 . .
H3A C3 H3B 108.9 . .
C4 C3 C2 104.55(18) . .
C4 C3 H3A 110.8 . .
C4 C3 H3B 110.8 . .
O1 C4 N1 123.5(2) . .
O1 C4 C3 126.7(2) . .
N1 C4 C3 109.80(19) . .
N2 C5 S2 122.15(16) . .
N2 C5 C6 113.36(19) . .
C6 C5 S2 124.48(17) . .
C5 C6 H6A 111.2 . .
C5 C6 H6B 111.2 . .
C5 C6 C7 102.86(18) . .
H6A C6 H6B 109.1 . .
C7 C6 H6A 111.2 . .
C7 C6 H6B 111.2 . .
C6 C7 H7A 110.8 . .
C6 C7 H7B 110.8 . .
H7A C7 H7B 108.9 . .
C8 C7 C6 104.53(18) . .
C8 C7 H7A 110.8 . .
C8 C7 H7B 110.8 . .
O2 C8 N2 123.9(2) . .
O2 C8 C7 126.5(2) . .
N2 C8 C7 109.62(19) . .
C9A O3A H3AA 109.5 . .
O3A C9A H9AA 109.5 . .
O3A C9A H9AB 109.5 . .
O3A C9A H9AC 109.5 . .
H9AA C9A H9AB 109.5 . .
H9AA C9A H9AC 109.5 . .
H9AB C9A H9AC 109.5 . .
C9 O3 H3 112(3) . .
O3 C9 H9A 109.5 . .
O3 C9 H9B 109.5 . .
O3 C9 H9C 109.5 . .
H9A C9 H9B 109.5 . .
H9A C9 H9C 109.5 . .
H9B C9 H9C 109.5 . .

loop_
_geom_bond_atom_site_label_1
_geom_bond_atom_site_label_2
_geom_bond_distance
_geom_bond_site_symmetry_2
Mo1 Mo1 2.1408(3) 3_665
Mo1 S1 2.4944(5) .
Mo1 S2 2.4941(5) .
Mo1 N1 2.1553(16) 3_665
Mo1 N2 2.1632(16) 3_665
S1 C1 1.675(2) .
S2 C5 1.674(2) .
O1 C4 1.209(3) .
O2 C8 1.206(3) .
N1 Mo1 2.1552(16) 3_665
N1 C1 1.333(3) .
N1 C4 1.416(3) .
N2 Mo1 2.1632(16) 3_665
N2 C5 1.326(3) .
N2 C8 1.416(3) .
C1 C2 1.507(3) .
C2 H2A 0.9900 .
C2 H2B 0.9900 .
C2 C3 1.518(4) .
C3 H3A 0.9900 .
C3 H3B 0.9900 .
C3 C4 1.508(3) .
C5 C6 1.511(3) .
C6 H6A 0.9900 .
C6 H6B 0.9900 .
C6 C7 1.525(4) .
C7 H7A 0.9900 .
C7 H7B 0.9900 .
C7 C8 1.510(3) .
O3A H3AA 0.8400 .
O3A C9A 1.394(10) .
C9A H9AA 0.9800 .
C9A H9AB 0.9800 .
C9A H9AC 0.9800 .
O3 H3 0.87(4) .
O3 C9 1.397(5) .
C9 H9A 0.9800 .
C9 H9B 0.9800 .
C9 H9C 0.9800 .

loop_
_geom_torsion_atom_site_label_1
_geom_torsion_atom_site_label_2
_geom_torsion_atom_site_label_3
_geom_torsion_atom_site_label_4
_geom_torsion
_geom_torsion_site_symmetry_1
Mo1 S1 C1 N1 -5.52(18) .
Mo1 S1 C1 C2 173.49(16) .
Mo1 S2 C5 N2 2.06(18) .
Mo1 S2 C5 C6 -176.68(16) .
Mo1 N1 C1 S1 4.6(2) 3_665
Mo1 N1 C1 C2 -174.55(13) 3_665
Mo1 N1 C4 O1 -8.1(3) 3_665
Mo1 N1 C4 C3 173.15(15) 3_665
Mo1 N2 C5 S2 -0.3(2) 3_665
Mo1 N2 C5 C6 178.52(13) 3_665
Mo1 N2 C8 O2 0.9(3) 3_665
Mo1 N2 C8 C7 -179.36(14) 3_665
S1 C1 C2 C3 -179.04(17) .
S2 C5 C6 C7 179.21(16) .
N1 C1 C2 C3 0.0(2) .
N2 C5 C6 C7 0.4(2) .
C1 N1 C4 O1 176.0(2) .
C1 N1 C4 C3 -2.8(2) .
C1 C2 C3 C4 -1.6(2) .
C2 C3 C4 O1 -176.0(2) .
C2 C3 C4 N1 2.7(3) .
C4 N1 C1 S1 -179.20(14) .
C4 N1 C1 C2 1.7(2) .
C5 N2 C8 O2 178.1(2) .
C5 N2 C8 C7 -2.1(2) .
C5 C6 C7 C8 -1.5(2) .
C6 C7 C8 O2 -178.0(2) .
C6 C7 C8 N2 2.3(3) .
C8 N2 C5 S2 -177.78(15) .
C8 N2 C5 C6 1.1(2) .
